data_2105063
loop_
_publ_author_name
'Kusz, Joachim'
'Zubko, Maciej'
'Neder, Reinhard B.'
'G\"utlich, Phillipp'

_publ_section_title
;
 Structural phase transition to disorder low-temperature phase in
 [Fe(ptz)~6~](BF~4~)~2~ spin-crossover compounds
;
_journal_coeditor_code PC5004
_journal_issue 1
_journal_name_full 'Acta Crystallographica Section B'
_journal_page_first 40
_journal_page_last 56
_journal_paper_doi 10.1107/S0108768111053298
_journal_volume 68
_journal_year 2012
_chemical_formula_moiety 'C24 H48 Fe N24, 2(B F4)'
_chemical_formula_sum 'C24 H48 B2 F8 Fe N24'
_chemical_formula_weight 902.33
_chemical_name_systematic
;
 ?
;
_space_group_IT_number 2
_symmetry_cell_setting triclinic
_symmetry_space_group_name_Hall '-P 1 (1/2*x+1/2*y,1/2*x-1/2*y,-z)'
_symmetry_space_group_name_H-M 'C -1'
_atom_sites_solution_hydrogens geom
_atom_sites_solution_primary iterative
_atom_sites_solution_secondary difmap
_audit_creation_method SHELXL-97
_cell_angle_alpha 81.8150(10)
_cell_angle_beta 98.1750(10)
_cell_angle_gamma 98.1800(10)
_cell_formula_units_Z 4
_cell_length_a 16.3473(2)
_cell_length_b 16.3475(2)
_cell_length_c 16.3475(2)
_cell_measurement_temperature 84.0(10)
_cell_volume 4246.89(9)
_computing_cell_refinement
;
CrysAlis RED, Oxford Diffraction Ltd.,
Version 1.171.32.29
;
_computing_data_collection
;
CrysAlis CCD, Oxford Diffraction Ltd.,
Version 1.171.32.29
;
_computing_data_reduction
;
CrysAlis RED, Oxford Diffraction Ltd.,
Version 1.171.32.29
;
_computing_structure_refinement 'SHELXL-97 (Sheldrick, 2008)'
_computing_structure_solution 'SuperFlip (Palatinus, 2007)'
_diffrn_ambient_temperature 84.0(10)
_diffrn_detector_area_resol_mean 16.0328
_diffrn_measured_fraction_theta_full 0.851
_diffrn_measured_fraction_theta_max 0.851
_diffrn_measurement_device_type
;
Oxford Diffraction Diffractometer with Sapphire3 detector
;
_diffrn_measurement_method '\w - scan'
_diffrn_radiation_monochromator graphite
_diffrn_radiation_source 'fine-focus sealed tube'
_diffrn_radiation_type MoK\a
_diffrn_radiation_wavelength 0.71073
_diffrn_reflns_av_R_equivalents 0.0090
_diffrn_reflns_av_sigmaI/netI 0.0130
_diffrn_reflns_limit_h_max 19
_diffrn_reflns_limit_h_min -19
_diffrn_reflns_limit_k_max 19
_diffrn_reflns_limit_k_min -19
_diffrn_reflns_limit_l_max 19
_diffrn_reflns_limit_l_min -19
_diffrn_reflns_number 13053
_diffrn_reflns_theta_full 25.06
_diffrn_reflns_theta_max 25.06
_diffrn_reflns_theta_min 3.36
_exptl_absorpt_coefficient_mu 0.442
_exptl_absorpt_correction_T_max 0.9407
_exptl_absorpt_correction_T_min 0.7743
_exptl_absorpt_correction_type multi-scan
_exptl_absorpt_process_details
;
CrysAlis RED, Oxford Diffraction Ltd.,
Version 1.171.32.29
Empirical absorption correction using spherical harmonics,
 implemented in SCALE3 ABSPACK scaling algorithm.
;
_exptl_crystal_colour violet
_exptl_crystal_density_diffrn 1.411
_exptl_crystal_density_method 'not measured'
_exptl_crystal_description plate
_exptl_crystal_F_000 1872
_exptl_crystal_size_max 0.61
_exptl_crystal_size_mid 0.53
_exptl_crystal_size_min 0.14
_refine_diff_density_max 0.389
_refine_diff_density_min -0.352
_refine_ls_extinction_method none
_refine_ls_goodness_of_fit_ref 1.144
_refine_ls_hydrogen_treatment constr
_refine_ls_matrix_type full
_refine_ls_number_parameters 538
_refine_ls_number_reflns 6402
_refine_ls_number_restraints 0
_refine_ls_restrained_S_all 1.144
_refine_ls_R_factor_all 0.0451
_refine_ls_R_factor_gt 0.0323
_refine_ls_shift/su_max 0.018
_refine_ls_shift/su_mean 0.005
_refine_ls_structure_factor_coef Fsqd
_refine_ls_weighting_details 'calc w=1/[\s^2^(Fo^2^)+(0.0608P)^2^+1.9945P] where P=(Fo^2^+2Fc^2^)/3'
_refine_ls_weighting_scheme calc
_refine_ls_wR_factor_gt 0.1064
_refine_ls_wR_factor_ref 0.1184
_reflns_number_gt 3391
_reflns_number_total 6402
_reflns_threshold_expression >2sigma(I)
_cod_data_source_file pc5004.cif
_cod_data_source_block PTZ_LS-ord_C-1
_cod_original_sg_symbol_Hall '-C 1'
_cod_database_code 2105063

loop_
_symmetry_equiv_pos_as_xyz
'x, y, z'
'x+1/2, y+1/2, z'
'-x, -y, -z'
'-x-1/2, -y-1/2, -z'

loop_
_atom_site_type_symbol
_atom_site_label
_atom_site_fract_x
_atom_site_fract_y
_atom_site_fract_z
_atom_site_U_iso_or_equiv
_atom_site_adp_type
_atom_site_calc_flag
_atom_site_refinement_flags
_atom_site_occupancy
_atom_site_symmetry_multiplicity
Fe Fe1 0.499971(19) 0.249981(19) 0.249878(19) 0.00824(12) Uani d . 1 1
N N604 0.25743(10) 0.28838(10) 0.16747(10) 0.0122(4) Uani d . 1 1
N N401 0.51118(10) 0.27550(10) 0.12918(10) 0.0102(4) Uani d . 1 1
N N503 0.49279(11) -0.00208(11) 0.25460(11) 0.0167(4) Uani d . 1 1
N N103 0.50471(11) 0.24270(11) 0.50205(11) 0.0172(4) Uani d . 1 1
N N601 0.37889(10) 0.26130(10) 0.22447(10) 0.0107(4) Uani d . 1 1
N N502 0.52735(11) 0.07181(11) 0.27059(11) 0.0161(4) Uani d . 1 1
N N603 0.24792(11) 0.24494(11) 0.24300(11) 0.0170(4) Uani d . 1 1
N N304 0.74252(10) 0.21155(10) 0.33265(10) 0.0113(4) Uani d . 1 1
N N402 0.47920(11) 0.22279(11) 0.07161(10) 0.0150(4) Uani d . 1 1
N N504 0.41749(11) 0.00721(10) 0.21123(10) 0.0123(4) Uani d . 1 1
N N501 0.47409(10) 0.12905(10) 0.23862(10) 0.0130(4) Uani d . 1 1
N N303 0.75167(11) 0.25456(11) 0.25734(11) 0.0155(4) Uani d . 1 1
N N104 0.46150(10) 0.16739(10) 0.49244(10) 0.0124(4) Uani d . 1 1
N N404 0.53832(10) 0.33263(10) 0.00756(10) 0.0115(4) Uani d . 1 1
N N101 0.48867(10) 0.22423(10) 0.37112(10) 0.0114(4) Uani d . 1 1
C C402 0.56130(14) 0.39187(13) -0.06530(13) 0.0163(5) Uani d . 1 1
H H40A 0.5907 0.4442 -0.0460 0.020 Uiso calc R 1 1
H H40B 0.5100 0.4053 -0.1018 0.020 Uiso calc R 1 1
N N204 0.58249(10) 0.49221(10) 0.28806(10) 0.0116(4) Uani d . 1 1
C C101 0.45204(12) 0.15684(12) 0.41268(12) 0.0106(5) Uani d . 1 1
H H101 0.4238 0.1090 0.3893 0.013 Uiso calc R 1 1
N N301 0.62082(10) 0.23894(10) 0.27572(10) 0.0110(4) Uani d . 1 1
N N201 0.52555(10) 0.37080(10) 0.26121(10) 0.0090(4) Uani d . 1 1
C C601 0.33734(12) 0.29774(12) 0.15666(13) 0.0122(5) Uani d . 1 1
H H601 0.3607 0.3257 0.1087 0.015 Uiso calc R 1 1
C C501 0.40700(13) 0.08721(12) 0.20170(12) 0.0110(5) Uani d . 1 1
H H501 0.3593 0.1105 0.1731 0.013 Uiso calc R 1 1
N N203 0.50721(11) 0.50171(10) 0.24510(11) 0.0158(4) Uani d . 1 1
C C302 0.81493(13) 0.18857(14) 0.39127(13) 0.0170(5) Uani d . 1 1
H H30A 0.7955 0.1592 0.4436 0.020 Uiso calc R 1 1
H H30B 0.8513 0.2399 0.4048 0.020 Uiso calc R 1 1
N N602 0.32143(11) 0.22928(11) 0.27738(11) 0.0162(4) Uani d . 1 1
N N403 0.49534(11) 0.25699(11) -0.00184(11) 0.0160(4) Uani d . 1 1
C C202 0.64194(13) 0.56483(12) 0.31146(13) 0.0146(5) Uani d . 1 1
H H20A 0.6559 0.6013 0.2603 0.018 Uiso calc R 1 1
H H20B 0.6940 0.5452 0.3413 0.018 Uiso calc R 1 1
N N302 0.67871(11) 0.27074(11) 0.22289(11) 0.0144(4) Uani d . 1 1
N N102 0.52059(11) 0.27734(11) 0.42885(11) 0.0162(4) Uani d . 1 1
C C401 0.54775(12) 0.34292(13) 0.08671(12) 0.0115(5) Uani d . 1 1
H H401 0.5761 0.3908 0.1099 0.014 Uiso calc R 1 1
C C602 0.18479(13) 0.31131(13) 0.10807(13) 0.0155(5) Uani d . 1 1
H H60A 0.1484 0.2600 0.0943 0.019 Uiso calc R 1 1
H H60B 0.2043 0.3410 0.0559 0.019 Uiso calc R 1 1
C C301 0.66313(13) 0.20217(12) 0.34287(12) 0.0111(5) Uani d . 1 1
H H301 0.6399 0.1736 0.3907 0.013 Uiso calc R 1 1
C C201 0.59316(13) 0.41310(13) 0.29738(12) 0.0114(5) Uani d . 1 1
H H201 0.6413 0.3900 0.3253 0.014 Uiso calc R 1 1
C C403 0.61659(14) 0.35657(15) -0.11472(14) 0.0203(5) Uani d . 1 1
H H40C 0.6302 0.3982 -0.1626 0.024 Uiso calc R 1 1
H H40D 0.5853 0.3065 -0.1373 0.024 Uiso calc R 1 1
C C502 0.35874(14) -0.06549(13) 0.18857(14) 0.0183(6) Uani d . 1 1
H H50A 0.3063 -0.0462 0.1592 0.022 Uiso calc R 1 1
H H50B 0.3454 -0.1018 0.2400 0.022 Uiso calc R 1 1
N N202 0.47304(11) 0.42888(11) 0.22909(11) 0.0150(4) Uani d . 1 1
C C404 0.69719(15) 0.33303(15) -0.06440(16) 0.0259(6) Uani d . 1 1
H H40E 0.7269 0.3812 -0.0386 0.039 Uiso calc R 1 1
H H40F 0.7321 0.3158 -0.1012 0.039 Uiso calc R 1 1
H H40G 0.6846 0.2870 -0.0209 0.039 Uiso calc R 1 1
C C603 0.13522(13) 0.36603(14) 0.14338(14) 0.0185(5) Uani d . 1 1
H H60C 0.1130 0.3346 0.1936 0.022 Uiso calc R 1 1
H H60D 0.0872 0.3794 0.1019 0.022 Uiso calc R 1 1
C C203 0.60657(14) 0.61431(13) 0.36621(14) 0.0198(6) Uani d . 1 1
H H20C 0.5566 0.6368 0.3346 0.024 Uiso calc R 1 1
H H20D 0.6482 0.6622 0.3798 0.024 Uiso calc R 1 1
C C102 0.43845(13) 0.10838(13) 0.56506(13) 0.0165(5) Uani d . 1 1
H H10A 0.4897 0.0946 0.6014 0.020 Uiso calc R 1 1
H H10B 0.4087 0.0562 0.5456 0.020 Uiso calc R 1 1
C C103 0.38384(14) 0.14327(14) 0.61487(13) 0.0189(5) Uani d . 1 1
H H10C 0.4152 0.1933 0.6374 0.023 Uiso calc R 1 1
H H10D 0.3704 0.1015 0.6627 0.023 Uiso calc R 1 1
C C303 0.81430(16) 0.05306(14) 0.33317(15) 0.0265(6) Uani d . 1 1
H H30C 0.7884 0.0234 0.3813 0.040 Uiso calc R 1 1
H H30D 0.8509 0.0179 0.3158 0.040 Uiso calc R 1 1
H H30E 0.7708 0.0660 0.2872 0.040 Uiso calc R 1 1
C C503 0.39345(14) -0.11545(13) 0.13338(14) 0.0184(5) Uani d . 1 1
H H50C 0.3516 -0.1632 0.1199 0.022 Uiso calc R 1 1
H H50D 0.4436 -0.1380 0.1644 0.022 Uiso calc R 1 1
C C504 0.41632(16) -0.06440(16) 0.05272(14) 0.0259(6) Uani d . 1 1
H H50E 0.3677 -0.0393 0.0232 0.039 Uiso calc R 1 1
H H50F 0.4342 -0.1007 0.0176 0.039 Uiso calc R 1 1
H H50G 0.4618 -0.0203 0.0654 0.039 Uiso calc R 1 1
C C204 0.58269(16) 0.56419(16) 0.44690(15) 0.0266(6) Uani d . 1 1
H H20E 0.5373 0.5200 0.4342 0.040 Uiso calc R 1 1
H H20F 0.5643 0.6010 0.4812 0.040 Uiso calc R 1 1
H H20G 0.6310 0.5393 0.4773 0.040 Uiso calc R 1 1
C C604 0.18564(16) 0.44732(15) 0.16672(15) 0.0257(6) Uani d . 1 1
H H60E 0.2302 0.4349 0.2117 0.039 Uiso calc R 1 1
H H60F 0.1490 0.4816 0.1854 0.039 Uiso calc R 1 1
H H60G 0.2100 0.4777 0.1180 0.039 Uiso calc R 1 1
C C104 0.30286(15) 0.16684(15) 0.56459(16) 0.0262(6) Uani d . 1 1
H H10E 0.3153 0.2139 0.5221 0.039 Uiso calc R 1 1
H H10F 0.2674 0.1826 0.6018 0.039 Uiso calc R 1 1
H H10G 0.2739 0.1192 0.5376 0.039 Uiso calc R 1 1
C C304 0.86499(13) 0.13334(14) 0.35678(14) 0.0194(5) Uani d . 1 1
H H30F 0.9124 0.1196 0.3989 0.023 Uiso calc R 1 1
H H30G 0.8881 0.1645 0.3069 0.023 Uiso calc R 1 1
B B100 0.81750(15) 0.43254(15) 0.43192(16) 0.0134(6) Uani d . 1 1
F F101 0.76319(8) 0.37093(8) 0.39618(9) 0.0317(4) Uani d . 1 1
F F102 0.85355(9) 0.48691(8) 0.37057(8) 0.0310(4) Uani d . 1 1
F F103 0.87951(8) 0.39611(9) 0.48681(8) 0.0309(4) Uani d . 1 1
F F104 0.77452(9) 0.47529(9) 0.47526(9) 0.0335(4) Uani d . 1 1
B B200 0.18214(15) 0.06807(17) 0.06730(16) 0.0162(6) Uani d . 1 1
F F201 0.12068(8) 0.10344(9) 0.01317(8) 0.0312(4) Uani d . 1 1
F F202 0.22545(9) 0.02441(9) 0.02451(9) 0.0348(4) Uani d . 1 1
F F203 0.14613(9) 0.01320(8) 0.12937(8) 0.0314(4) Uani d . 1 1
F F204 0.23697(8) 0.12964(8) 0.10321(9) 0.0301(4) Uani d . 1 1

loop_
_atom_site_aniso_label
_atom_site_aniso_U_11
_atom_site_aniso_U_22
_atom_site_aniso_U_33
_atom_site_aniso_U_12
_atom_site_aniso_U_13
_atom_site_aniso_U_23
Fe1 0.00921(16) 0.00714(16) 0.00746(16) 0.00030(11) 0.00058(11) 0.00091(11)
N604 0.0146(9) 0.0097(8) 0.0116(9) 0.0018(7) -0.0006(8) -0.0015(7)
N401 0.0109(8) 0.0105(8) 0.0094(8) 0.0026(7) 0.0005(7) -0.0014(7)
N503 0.0188(10) 0.0131(9) 0.0173(9) 0.0025(8) 0.0000(8) -0.0004(8)
N103 0.0193(9) 0.0180(10) 0.0131(9) -0.0018(8) 0.0023(8) -0.0015(8)
N601 0.0115(8) 0.0107(8) 0.0096(8) -0.0015(7) 0.0028(7) -0.0013(7)
N502 0.0166(9) 0.0109(9) 0.0183(10) 0.0011(8) -0.0022(8) 0.0011(8)
N603 0.0146(9) 0.0186(10) 0.0166(10) 0.0018(8) 0.0027(8) 0.0025(8)
N304 0.0095(9) 0.0125(9) 0.0119(9) 0.0012(7) 0.0018(7) -0.0013(8)
N402 0.0178(9) 0.0151(9) 0.0109(9) -0.0010(8) -0.0006(8) -0.0025(8)
N504 0.0148(9) 0.0104(9) 0.0121(9) 0.0010(8) 0.0041(8) -0.0003(7)
N501 0.0116(9) 0.0135(9) 0.0128(9) 0.0011(8) 0.0013(7) 0.0011(8)
N303 0.0132(9) 0.0180(9) 0.0150(9) 0.0020(8) 0.0043(8) 0.0012(8)
N104 0.0143(9) 0.0112(9) 0.0108(9) 0.0017(8) 0.0014(7) 0.0017(7)
N404 0.0127(9) 0.0124(9) 0.0090(9) 0.0018(7) 0.0018(7) 0.0011(7)
N101 0.0100(8) 0.0108(9) 0.0134(9) 0.0013(7) 0.0006(7) -0.0016(7)
C402 0.0229(12) 0.0157(11) 0.0091(10) 0.0019(10) 0.0042(9) 0.0041(9)
N204 0.0126(9) 0.0100(9) 0.0107(9) -0.0012(7) 0.0002(7) 0.0003(7)
C101 0.0126(10) 0.0088(10) 0.0107(10) 0.0033(9) 0.0010(9) -0.0003(9)
N301 0.0135(9) 0.0063(8) 0.0124(9) 0.0008(7) 0.0012(7) 0.0002(7)
N201 0.0122(8) 0.0096(8) 0.0054(8) 0.0034(7) 0.0027(7) 0.0020(7)
C601 0.0113(10) 0.0108(10) 0.0137(10) 0.0004(9) 0.0003(9) -0.0016(9)
C501 0.0117(10) 0.0098(10) 0.0118(10) 0.0027(9) 0.0017(9) -0.0001(9)
N203 0.0166(9) 0.0105(9) 0.0201(10) 0.0032(8) 0.0001(8) -0.0017(8)
C302 0.0140(11) 0.0218(12) 0.0141(11) 0.0042(10) -0.0046(9) -0.0030(10)
N602 0.0144(9) 0.0181(10) 0.0141(9) -0.0004(8) 0.0050(8) 0.0051(8)
N403 0.0221(10) 0.0136(9) 0.0119(9) -0.0005(8) 0.0023(8) -0.0024(8)
C202 0.0157(11) 0.0081(10) 0.0204(12) -0.0018(9) 0.0054(10) -0.0028(10)
N302 0.0126(9) 0.0153(9) 0.0150(9) 0.0019(8) 0.0026(8) 0.0003(8)
N102 0.0185(10) 0.0162(9) 0.0124(9) -0.0022(8) 0.0019(8) -0.0014(8)
C401 0.0120(10) 0.0115(10) 0.0121(11) 0.0025(9) 0.0042(9) -0.0012(9)
C602 0.0112(10) 0.0173(11) 0.0171(11) 0.0030(9) -0.0025(9) -0.0017(10)
C301 0.0157(11) 0.0100(10) 0.0072(10) 0.0011(9) 0.0009(8) -0.0004(9)
C201 0.0126(10) 0.0137(10) 0.0081(10) 0.0006(9) 0.0040(9) -0.0005(9)
C403 0.0279(13) 0.0223(12) 0.0123(11) 0.0030(11) 0.0092(10) -0.0014(10)
C502 0.0188(11) 0.0126(11) 0.0206(12) -0.0061(10) 0.0016(10) -0.0010(10)
N202 0.0165(9) 0.0116(9) 0.0164(9) 0.0049(8) 0.0003(8) 0.0011(8)
C404 0.0219(12) 0.0276(13) 0.0319(14) 0.0083(11) 0.0117(11) -0.0021(11)
C603 0.0143(11) 0.0258(12) 0.0174(11) 0.0104(10) 0.0017(10) -0.0022(10)
C203 0.0199(12) 0.0131(11) 0.0271(13) -0.0003(10) 0.0034(11) -0.0062(11)
C102 0.0209(11) 0.0155(11) 0.0118(11) 0.0054(10) 0.0028(9) 0.0064(10)
C103 0.0279(13) 0.0160(11) 0.0136(11) 0.0035(10) 0.0087(10) 0.0025(10)
C303 0.0378(15) 0.0192(12) 0.0258(13) 0.0105(11) 0.0024(12) -0.0088(11)
C503 0.0196(11) 0.0131(11) 0.0251(13) 0.0032(10) 0.0046(10) -0.0084(11)
C504 0.0278(13) 0.0326(14) 0.0209(12) 0.0016(11) 0.0104(11) -0.0109(11)
C204 0.0278(13) 0.0318(14) 0.0229(13) 0.0035(11) 0.0065(11) -0.0098(11)
C604 0.0304(13) 0.0233(13) 0.0264(13) 0.0114(11) 0.0031(11) -0.0055(11)
C104 0.0261(13) 0.0233(13) 0.0332(14) 0.0084(11) 0.0130(12) -0.0019(11)
C304 0.0148(11) 0.0242(12) 0.0201(12) 0.0061(10) 0.0014(10) -0.0026(10)
B100 0.0173(12) 0.0081(11) 0.0140(12) 0.0019(11) 0.0015(11) 0.0016(11)
F101 0.0254(7) 0.0203(7) 0.0469(9) -0.0018(6) -0.0074(7) -0.0125(7)
F102 0.0458(9) 0.0239(7) 0.0204(7) -0.0080(7) 0.0121(7) 0.0026(6)
F103 0.0239(7) 0.0443(9) 0.0225(7) 0.0134(7) 0.0006(6) 0.0093(7)
F104 0.0362(8) 0.0354(9) 0.0349(8) 0.0120(8) 0.0115(7) -0.0101(7)
B200 0.0140(12) 0.0202(13) 0.0126(12) -0.0008(11) 0.0002(11) 0.0001(11)
F201 0.0206(7) 0.0466(9) 0.0238(7) 0.0125(7) -0.0023(6) 0.0076(7)
F202 0.0374(9) 0.0365(9) 0.0358(9) 0.0108(8) 0.0114(8) -0.0097(8)
F203 0.0487(9) 0.0221(7) 0.0206(7) -0.0074(7) 0.0132(7) 0.0039(6)
F204 0.0229(7) 0.0208(7) 0.0455(9) 0.0002(6) -0.0051(7) -0.0118(7)

loop_
_atom_type_symbol
_atom_type_description
_atom_type_scat_dispersion_real
_atom_type_scat_dispersion_imag
_atom_type_scat_source
C C 0.0033 0.0016 'International Tables Vol C Tables 4.2.6.8 and 6.1.1.4'
H H 0.0000 0.0000 'International Tables Vol C Tables 4.2.6.8 and 6.1.1.4'
B B 0.0013 0.0007 'International Tables Vol C Tables 4.2.6.8 and 6.1.1.4'
N N 0.0061 0.0033 'International Tables Vol C Tables 4.2.6.8 and 6.1.1.4'
F F 0.0171 0.0103 'International Tables Vol C Tables 4.2.6.8 and 6.1.1.4'
Fe Fe 0.3463 0.8444 'International Tables Vol C Tables 4.2.6.8 and 6.1.1.4'

loop_
_geom_angle_atom_site_label_1
_geom_angle_atom_site_label_2
_geom_angle_atom_site_label_3
_geom_angle
N401 Fe1 N201 89.60(7)
N401 Fe1 N301 90.59(7)
N201 Fe1 N301 89.42(7)
N401 Fe1 N501 90.47(7)
N201 Fe1 N501 179.85(8)
N301 Fe1 N501 90.71(7)
N401 Fe1 N601 89.63(7)
N201 Fe1 N601 90.42(7)
N301 Fe1 N601 179.73(8)
N501 Fe1 N601 89.45(7)
N401 Fe1 N101 179.94(10)
N201 Fe1 N101 90.45(7)
N301 Fe1 N101 89.42(7)
N501 Fe1 N101 89.48(7)
N601 Fe1 N101 90.36(7)
C601 N604 N603 108.96(16)
C601 N604 C602 129.38(17)
N603 N604 C602 121.39(16)
C401 N401 N402 105.59(16)
C401 N401 Fe1 130.35(14)
N402 N401 Fe1 124.05(13)
N502 N503 N504 106.93(16)
N102 N103 N104 106.92(16)
C601 N601 N602 106.42(16)
C601 N601 Fe1 129.59(14)
N602 N601 Fe1 123.98(13)
N503 N502 N501 109.51(16)
N602 N603 N604 106.74(16)
C301 N304 N303 108.50(16)
C301 N304 C302 129.95(17)
N303 N304 C302 121.34(16)
N403 N402 N401 109.91(16)
C501 N504 N503 108.68(17)
C501 N504 C502 129.91(18)
N503 N504 C502 121.16(17)
C501 N501 N502 106.23(16)
C501 N501 Fe1 130.20(14)
N502 N501 Fe1 123.57(13)
N302 N303 N304 107.26(16)
C101 N104 N103 108.97(16)
C101 N104 C102 129.66(18)
N103 N104 C102 121.14(17)
C401 N404 N403 108.76(16)
C401 N404 C402 129.77(18)
N403 N404 C402 121.27(16)
C101 N101 N102 106.20(16)
C101 N101 Fe1 129.85(14)
N102 N101 Fe1 123.95(13)
N404 C402 C403 111.79(17)
N404 C402 H40A 109.3
C403 C402 H40A 109.3
N404 C402 H40B 109.3
C403 C402 H40B 109.3
H40A C402 H40B 107.9
C201 N204 N203 109.03(16)
C201 N204 C202 129.30(18)
N203 N204 C202 121.46(16)
N101 C101 N104 108.33(18)
N101 C101 H101 125.8
N104 C101 H101 125.8
C301 N301 N302 105.45(16)
C301 N301 Fe1 130.44(14)
N302 N301 Fe1 124.12(12)
C201 N201 N202 105.46(16)
C201 N201 Fe1 130.24(14)
N202 N201 Fe1 124.29(13)
N601 C601 N604 108.09(18)
N601 C601 H601 126.0
N604 C601 H601 126.0
N501 C501 N504 108.64(18)
N501 C501 H501 125.7
N504 C501 H501 125.7
N202 N203 N204 106.85(16)
N304 C302 C304 112.56(17)
N304 C302 H30A 109.1
C304 C302 H30A 109.1
N304 C302 H30B 109.1
C304 C302 H30B 109.1
H30A C302 H30B 107.8
N603 N602 N601 109.79(16)
N402 N403 N404 106.76(16)
N204 C202 C203 111.78(17)
N204 C202 H20A 109.3
C203 C202 H20A 109.3
N204 C202 H20B 109.3
C203 C202 H20B 109.3
H20A C202 H20B 107.9
N303 N302 N301 109.73(16)
N103 N102 N101 109.57(16)
N404 C401 N401 108.98(18)
N404 C401 H401 125.5
N401 C401 H401 125.5
N604 C602 C603 111.67(17)
N604 C602 H60A 109.3
C603 C602 H60A 109.3
N604 C602 H60B 109.3
C603 C602 H60B 109.3
H60A C602 H60B 107.9
N304 C301 N301 109.05(18)
N304 C301 H301 125.5
N301 C301 H301 125.5
N204 C201 N201 108.64(18)
N204 C201 H201 125.7
N201 C201 H201 125.7
C402 C403 C404 113.82(19)
C402 C403 H40C 108.8
C404 C403 H40C 108.8
C402 C403 H40D 108.8
C404 C403 H40D 108.8
H40C C403 H40D 107.7
N504 C502 C503 112.32(18)
N504 C502 H50A 109.1
C503 C502 H50A 109.1
N504 C502 H50B 109.1
C503 C502 H50B 109.1
H50A C502 H50B 107.9
N203 N202 N201 110.02(16)
C403 C404 H40E 109.5
C403 C404 H40F 109.5
H40E C404 H40F 109.5
C403 C404 H40G 109.5
H40E C404 H40G 109.5
H40F C404 H40G 109.5
C602 C603 C604 113.61(19)
C602 C603 H60C 108.8
C604 C603 H60C 108.8
C602 C603 H60D 108.8
C604 C603 H60D 108.8
H60C C603 H60D 107.7
C202 C203 C204 113.83(19)
C202 C203 H20C 108.8
C204 C203 H20C 108.8
C202 C203 H20D 108.8
C204 C203 H20D 108.8
H20C C203 H20D 107.7
N104 C102 C103 112.19(17)
N104 C102 H10A 109.2
C103 C102 H10A 109.2
N104 C102 H10B 109.2
C103 C102 H10B 109.2
H10A C102 H10B 107.9
C102 C103 C104 113.50(19)
C102 C103 H10C 108.9
C104 C103 H10C 108.9
C102 C103 H10D 108.9
C104 C103 H10D 108.9
H10C C103 H10D 107.7
C304 C303 H30C 109.5
C304 C303 H30D 109.5
H30C C303 H30D 109.5
C304 C303 H30E 109.5
H30C C303 H30E 109.5
H30D C303 H30E 109.5
C502 C503 C504 112.93(19)
C502 C503 H50C 109.0
C504 C503 H50C 109.0
C502 C503 H50D 109.0
C504 C503 H50D 109.0
H50C C503 H50D 107.8
C503 C504 H50E 109.5
C503 C504 H50F 109.5
H50E C504 H50F 109.5
C503 C504 H50G 109.5
H50E C504 H50G 109.5
H50F C504 H50G 109.5
C203 C204 H20E 109.5
C203 C204 H20F 109.5
H20E C204 H20F 109.5
C203 C204 H20G 109.5
H20E C204 H20G 109.5
H20F C204 H20G 109.5
C603 C604 H60E 109.5
C603 C604 H60F 109.5
H60E C604 H60F 109.5
C603 C604 H60G 109.5
H60E C604 H60G 109.5
H60F C604 H60G 109.5
C103 C104 H10E 109.5
C103 C104 H10F 109.5
H10E C104 H10F 109.5
C103 C104 H10G 109.5
H10E C104 H10G 109.5
H10F C104 H10G 109.5
C302 C304 C303 113.20(19)
C302 C304 H30F 108.9
C303 C304 H30F 108.9
C302 C304 H30G 108.9
C303 C304 H30G 108.9
H30F C304 H30G 107.8
F104 B100 F101 109.45(19)
F104 B100 F102 109.70(18)
F101 B100 F102 109.70(19)
F104 B100 F103 109.28(19)
F101 B100 F103 109.25(18)
F102 B100 F103 109.45(19)
F201 B200 F202 109.7(2)
F201 B200 F204 109.9(2)
F202 B200 F204 109.25(19)
F201 B200 F203 109.42(19)
F202 B200 F203 109.0(2)
F204 B200 F203 109.52(19)

loop_
_geom_bond_atom_site_label_1
_geom_bond_atom_site_label_2
_geom_bond_distance
Fe1 N401 1.9868(16)
Fe1 N201 1.9892(16)
Fe1 N301 1.9891(17)
Fe1 N501 1.9912(17)
Fe1 N601 1.9933(17)
Fe1 N101 1.9960(17)
N604 C601 1.328(3)
N604 N603 1.351(2)
N604 C602 1.479(2)
N401 C401 1.329(3)
N401 N402 1.365(2)
N503 N502 1.304(2)
N503 N504 1.347(2)
N103 N102 1.294(2)
N103 N104 1.347(2)
N601 C601 1.326(3)
N601 N602 1.366(2)
N502 N501 1.368(2)
N603 N602 1.296(2)
N304 C301 1.317(3)
N304 N303 1.345(2)
N304 C302 1.470(2)
N402 N403 1.297(2)
N504 C501 1.327(3)
N504 C502 1.474(3)
N501 C501 1.323(3)
N303 N302 1.291(2)
N104 C101 1.324(3)
N104 C102 1.476(2)
N404 C401 1.313(3)
N404 N403 1.350(2)
N404 C402 1.481(2)
N101 C101 1.322(2)
N101 N102 1.372(2)
C402 C403 1.514(3)
C402 H40A 0.9900
C402 H40B 0.9900
N204 C201 1.314(3)
N204 N203 1.345(2)
N204 C202 1.482(2)
C101 H101 0.9500
N301 C301 1.326(2)
N301 N302 1.370(2)
N201 C201 1.328(3)
N201 N202 1.370(2)
C601 H601 0.9500
C501 H501 0.9500
N203 N202 1.287(2)
C302 C304 1.513(3)
C302 H30A 0.9900
C302 H30B 0.9900
C202 C203 1.509(3)
C202 H20A 0.9900
C202 H20B 0.9900
C401 H401 0.9500
C602 C603 1.509(3)
C602 H60A 0.9900
C602 H60B 0.9900
C301 H301 0.9500
C201 H201 0.9500
C403 C404 1.519(3)
C403 H40C 0.9900
C403 H40D 0.9900
C502 C503 1.513(3)
C502 H50A 0.9900
C502 H50B 0.9900
C404 H40E 0.9800
C404 H40F 0.9800
C404 H40G 0.9800
C603 C604 1.528(3)
C603 H60C 0.9900
C603 H60D 0.9900
C203 C204 1.520(3)
C203 H20C 0.9900
C203 H20D 0.9900
C102 C103 1.506(3)
C102 H10A 0.9900
C102 H10B 0.9900
C103 C104 1.524(3)
C103 H10C 0.9900
C103 H10D 0.9900
C303 C304 1.517(3)
C303 H30C 0.9800
C303 H30D 0.9800
C303 H30E 0.9800
C503 C504 1.521(3)
C503 H50C 0.9900
C503 H50D 0.9900
C504 H50E 0.9800
C504 H50F 0.9800
C504 H50G 0.9800
C204 H20E 0.9800
C204 H20F 0.9800
C204 H20G 0.9800
C604 H60E 0.9800
C604 H60F 0.9800
C604 H60G 0.9800
C104 H10E 0.9800
C104 H10F 0.9800
C104 H10G 0.9800
C304 H30F 0.9900
C304 H30G 0.9900
B100 F104 1.381(3)
B100 F101 1.382(3)
B100 F102 1.381(3)
B100 F103 1.396(3)
B200 F201 1.376(3)
B200 F202 1.388(3)
B200 F204 1.387(3)
B200 F203 1.393(3)

loop_
_geom_torsion_atom_site_label_1
_geom_torsion_atom_site_label_2
_geom_torsion_atom_site_label_3
_geom_torsion_atom_site_label_4
_geom_torsion
N201 Fe1 N401 C401 18.40(18)
N301 Fe1 N401 C401 -71.02(18)
N501 Fe1 N401 C401 -161.73(18)
N601 Fe1 N401 C401 108.82(18)
N101 Fe1 N401 C401 -17E1(10)
N201 Fe1 N401 N402 -160.78(16)
N301 Fe1 N401 N402 109.80(15)
N501 Fe1 N401 N402 19.09(16)
N601 Fe1 N401 N402 -70.36(16)
N101 Fe1 N401 N402 1E1(9)
N401 Fe1 N601 C601 -18.03(18)
N201 Fe1 N601 C601 71.57(18)
N301 Fe1 N601 C601 13E1(2)
N501 Fe1 N601 C601 -108.50(18)
N101 Fe1 N601 C601 162.02(18)
N401 Fe1 N601 N602 160.76(16)
N201 Fe1 N601 N602 -109.64(16)
N301 Fe1 N601 N602 -6E1(2)
N501 Fe1 N601 N602 70.29(16)
N101 Fe1 N601 N602 -19.19(16)
N504 N503 N502 N501 0.8(2)
C601 N604 N603 N602 0.7(2)
C602 N604 N603 N602 175.26(17)
C401 N401 N402 N403 -0.3(2)
Fe1 N401 N402 N403 179.02(13)
N502 N503 N504 C501 -0.3(2)
N502 N503 N504 C502 -175.15(18)
N503 N502 N501 C501 -1.0(2)
N503 N502 N501 Fe1 178.92(13)
N401 Fe1 N501 C501 -70.63(19)
N201 Fe1 N501 C501 5E1(5)
N301 Fe1 N501 C501 -161.22(19)
N601 Fe1 N501 C501 18.99(19)
N101 Fe1 N501 C501 109.36(19)
N401 Fe1 N501 N502 109.42(16)
N201 Fe1 N501 N502 -13E1(5)
N301 Fe1 N501 N502 18.82(16)
N601 Fe1 N501 N502 -160.96(16)
N101 Fe1 N501 N502 -70.59(16)
C301 N304 N303 N302 0.0(2)
C302 N304 N303 N302 -175.32(17)
N102 N103 N104 C101 0.4(2)
N102 N103 N104 C102 175.49(17)
N401 Fe1 N101 C101 -1E1(9)
N201 Fe1 N101 C101 161.56(18)
N301 Fe1 N101 C101 -109.03(18)
N501 Fe1 N101 C101 -18.32(18)
N601 Fe1 N101 C101 71.13(18)
N401 Fe1 N101 N102 17E1(10)
N201 Fe1 N101 N102 -18.99(16)
N301 Fe1 N101 N102 70.42(16)
N501 Fe1 N101 N102 161.14(16)
N601 Fe1 N101 N102 -109.41(16)
C401 N404 C402 C403 125.0(2)
N403 N404 C402 C403 -60.8(3)
N102 N101 C101 N104 -0.6(2)
Fe1 N101 C101 N104 178.97(13)
N103 N104 C101 N101 0.1(2)
C102 N104 C101 N101 -174.41(18)
N401 Fe1 N301 C301 -161.18(18)
N201 Fe1 N301 C301 109.22(18)
N501 Fe1 N301 C301 -70.71(18)
N601 Fe1 N301 C301 6E1(2)
N101 Fe1 N301 C301 18.77(18)
N401 Fe1 N301 N302 18.94(16)
N201 Fe1 N301 N302 -70.65(15)
N501 Fe1 N301 N302 109.42(15)
N601 Fe1 N301 N302 -12E1(2)
N101 Fe1 N301 N302 -161.11(16)
N401 Fe1 N201 C201 -108.40(18)
N301 Fe1 N201 C201 -17.81(18)
N501 Fe1 N201 C201 13E1(5)
N601 Fe1 N201 C201 161.97(18)
N101 Fe1 N201 C201 71.61(18)
N401 Fe1 N201 N202 70.09(15)
N301 Fe1 N201 N202 160.68(16)
N501 Fe1 N201 N202 -5E1(5)
N601 Fe1 N201 N202 -19.54(16)
N101 Fe1 N201 N202 -109.90(15)
N602 N601 C601 N604 -0.1(2)
Fe1 N601 C601 N604 178.89(14)
N603 N604 C601 N601 -0.4(2)
C602 N604 C601 N601 -174.39(19)
N502 N501 C501 N504 0.8(2)
Fe1 N501 C501 N504 -179.12(14)
N503 N504 C501 N501 -0.4(2)
C502 N504 C501 N501 173.90(19)
C201 N204 N203 N202 0.2(2)
C202 N204 N203 N202 175.34(17)
C301 N304 C302 C304 125.0(2)
N303 N304 C302 C304 -60.8(3)
N604 N603 N602 N601 -0.7(2)
C601 N601 N602 N603 0.5(2)
Fe1 N601 N602 N603 -178.53(13)
N401 N402 N403 N404 0.1(2)
C401 N404 N403 N402 0.2(2)
C402 N404 N403 N402 -175.08(17)
C201 N204 C202 C203 -125.5(2)
N203 N204 C202 C203 60.4(3)
N304 N303 N302 N301 0.5(2)
C301 N301 N302 N303 -0.8(2)
Fe1 N301 N302 N303 179.15(13)
N104 N103 N102 N101 -0.8(2)
C101 N101 N102 N103 0.8(2)
Fe1 N101 N102 N103 -178.72(13)
N403 N404 C401 N401 -0.4(2)
C402 N404 C401 N401 174.34(18)
N402 N401 C401 N404 0.5(2)
Fe1 N401 C401 N404 -178.84(13)
C601 N604 C602 C603 -125.8(2)
N603 N604 C602 C603 60.9(2)
N303 N304 C301 N301 -0.5(2)
C302 N304 C301 N301 174.30(19)
N302 N301 C301 N304 0.7(2)
Fe1 N301 C301 N304 -179.15(14)
N203 N204 C201 N201 -0.2(2)
C202 N204 C201 N201 -174.85(18)
N202 N201 C201 N204 0.1(2)
Fe1 N201 C201 N204 178.84(14)
N404 C402 C403 C404 -58.5(2)
C501 N504 C502 C503 125.1(2)
N503 N504 C502 C503 -61.2(3)
N204 N203 N202 N201 -0.1(2)
C201 N201 N202 N203 0.0(2)
Fe1 N201 N202 N203 -178.82(13)
N604 C602 C603 C604 59.0(2)
N204 C202 C203 C204 58.9(2)
C101 N104 C102 C103 -125.4(2)
N103 N104 C102 C103 60.6(3)
N104 C102 C103 C104 58.7(2)
N504 C502 C503 C504 -58.5(2)
N304 C302 C304 C303 -58.2(2)
